data_4064404
loop_
_publ_author_name
'Jong, Howard'
'Patrick, Brian O.'
'Fryzuk, Michael D.'

_publ_section_title
;
 Coordination Chemistry of a Hemilabile Amino-Tethered N-Heterocyclic
 Carbene with Ruthenium(II)
;
_journal_issue 8
_journal_name_full Organometallics
_journal_page_first 2333
_journal_paper_doi 10.1021/om2000844
_journal_volume 30
_journal_year 2011
_chemical_formula_moiety 'C49 H70 Cl4 N3 P Ru'
_chemical_formula_sum 'C49 H70 Cl4 N3 P Ru'
_chemical_formula_weight 974.92
_chemical_name_common Mes[CNH]Ru(CHPh)(PCy3)Cl2
_chemical_name_systematic
;
 ?
;
_space_group_IT_number 14
_symmetry_cell_setting monoclinic
_symmetry_space_group_name_Hall '-P 2ybc'
_symmetry_space_group_name_H-M 'P 1 21/c 1'
_atom_sites_solution_hydrogens geom
_atom_sites_solution_primary direct
_atom_sites_solution_secondary difmap
_audit_creation_method SHELXL-97
_cell_angle_alpha 90.00
_cell_angle_beta 107.075(2)
_cell_angle_gamma 90.00
_cell_formula_units_Z 4
_cell_length_a 15.6430(11)
_cell_length_b 20.6125(15)
_cell_length_c 16.0619(12)
_cell_measurement_reflns_used 6840
_cell_measurement_temperature 173(2)
_cell_measurement_theta_max 27.3686
_cell_measurement_theta_min 2.3774
_cell_volume 4950.7(6)
_computing_structure_refinement 'SHELXL-97 (Sheldrick, 1997)'
_diffrn_ambient_temperature 173(2)
_diffrn_measured_fraction_theta_full 0.979
_diffrn_measured_fraction_theta_max 0.979
_diffrn_measurement_device_type 'Bruker X8 Apex 2'
_diffrn_measurement_method 'area detector'
_diffrn_radiation_monochromator graphite
_diffrn_radiation_source 'fine-focus sealed tube'
_diffrn_radiation_type MoK\a
_diffrn_radiation_wavelength 0.71073
_diffrn_reflns_av_R_equivalents 0.0389
_diffrn_reflns_av_sigmaI/netI 0.0392
_diffrn_reflns_limit_h_max 20
_diffrn_reflns_limit_h_min -20
_diffrn_reflns_limit_k_max 24
_diffrn_reflns_limit_k_min -26
_diffrn_reflns_limit_l_max 20
_diffrn_reflns_limit_l_min -17
_diffrn_reflns_number 52300
_diffrn_reflns_theta_full 27.79
_diffrn_reflns_theta_max 27.79
_diffrn_reflns_theta_min 1.65
_exptl_absorpt_coefficient_mu 0.600
_exptl_absorpt_correction_T_max 0.9361
_exptl_absorpt_correction_T_min 0.8449
_exptl_absorpt_correction_type multi-scan
_exptl_crystal_colour red
_exptl_crystal_density_diffrn 1.308
_exptl_crystal_density_method 'not measured'
_exptl_crystal_description block
_exptl_crystal_F_000 2048
_exptl_crystal_size_max 0.22
_exptl_crystal_size_mid 0.17
_exptl_crystal_size_min 0.11
_refine_diff_density_max 1.399
_refine_diff_density_min -1.261
_refine_diff_density_rms 0.074
_refine_ls_extinction_method none
_refine_ls_goodness_of_fit_ref 1.035
_refine_ls_hydrogen_treatment mixed
_refine_ls_matrix_type full
_refine_ls_number_parameters 545
_refine_ls_number_reflns 11449
_refine_ls_number_restraints 0
_refine_ls_restrained_S_all 1.035
_refine_ls_R_factor_all 0.0592
_refine_ls_R_factor_gt 0.0359
_refine_ls_shift/su_max 0.001
_refine_ls_shift/su_mean 0.000
_refine_ls_structure_factor_coef Fsqd
_refine_ls_weighting_details 'calc w=1/[\s^2^(Fo^2^)+(0.0336P)^2^+5.1073P] where P=(Fo^2^+2Fc^2^)/3'
_refine_ls_weighting_scheme calc
_refine_ls_wR_factor_gt 0.0780
_refine_ls_wR_factor_ref 0.0880
_reflns_number_gt 8723
_reflns_number_total 11449
_reflns_threshold_expression >2sigma(I)
_cod_data_source_file om2000844_si_002.cif
_cod_data_source_block mf713b
_cod_depositor_comments
;
The following automatic conversions were performed:

'_symmetry_cell_setting' value 'Monoclinic' changed to 'monoclinic'
according to /home/saulius/struct/CIF-dictionaries/cif_core.dic
dictionary named 'cif_core.dic' version 2.4.1 from 2010-06-29.

Automatic conversion script
Id: cif_fix_values 1715 2011-07-08 13:25:40Z adriana 
;
_cod_original_sg_symbol_H-M P2(1)/c
_cod_database_code 4064404

loop_
_symmetry_equiv_pos_as_xyz
'x, y, z'
'-x, y+1/2, -z+1/2'
'-x, -y, -z'
'x, -y-1/2, z-1/2'

loop_
_atom_site_label
_atom_site_type_symbol
_atom_site_fract_x
_atom_site_fract_y
_atom_site_fract_z
_atom_site_U_iso_or_equiv
_atom_site_adp_type
_atom_site_occupancy
_atom_site_symmetry_multiplicity
_atom_site_calc_flag
_atom_site_refinement_flags
C01 C 0.58677(17) 0.06812(14) 0.32975(18) 0.0289(6) Uani 1 1 d .
C02 C 0.44935(15) 0.08783(11) 0.34395(15) 0.0184(5) Uani 1 1 d .
C03 C 0.59532(16) 0.06792(13) 0.41441(18) 0.0254(5) Uani 1 1 d .
C04 C 0.49174(16) 0.08778(12) 0.50593(16) 0.0212(5) Uani 1 1 d .
H04A H 0.5240 0.0538 0.5467 0.025 Uiso 1 1 calc R
H04B H 0.4269 0.0814 0.4968 0.025 Uiso 1 1 calc R
C05 C 0.51884(16) 0.15405(12) 0.54672(17) 0.0244(5) Uani 1 1 d .
H05A H 0.4880 0.1884 0.5058 0.029 Uiso 1 1 calc R
H05B H 0.5007 0.1581 0.6006 0.029 Uiso 1 1 calc R
C06 C 0.65076(15) 0.22474(12) 0.59818(17) 0.0236(5) Uani 1 1 d .
C07 C 0.63633(17) 0.27699(13) 0.53987(19) 0.0304(6) Uani 1 1 d .
C08 C 0.6723(2) 0.33712(14) 0.5714(2) 0.0393(7) Uani 1 1 d .
H08 H 0.6609 0.3731 0.5327 0.047 Uiso 1 1 calc R
C09 C 0.7238(2) 0.34662(15) 0.6563(2) 0.0416(8) Uani 1 1 d .
C10 C 0.73963(19) 0.29358(15) 0.7117(2) 0.0369(7) Uani 1 1 d .
H10 H 0.7762 0.2990 0.7700 0.044 Uiso 1 1 calc R
C11 C 0.70382(17) 0.23282(13) 0.68492(18) 0.0293(6) Uani 1 1 d .
C12 C 0.7213(2) 0.17680(15) 0.7477(2) 0.0437(8) Uani 1 1 d .
H12A H 0.7537 0.1923 0.8062 0.066 Uiso 1 1 calc R
H12B H 0.7574 0.1440 0.7293 0.066 Uiso 1 1 calc R
H12C H 0.6643 0.1576 0.7487 0.066 Uiso 1 1 calc R
C13 C 0.5856(2) 0.26949(15) 0.4450(2) 0.0398(7) Uani 1 1 d .
H13A H 0.5221 0.2785 0.4365 0.060 Uiso 1 1 calc R
H13B H 0.5925 0.2250 0.4264 0.060 Uiso 1 1 calc R
H13C H 0.6092 0.3000 0.4105 0.060 Uiso 1 1 calc R
C14 C 0.7649(3) 0.41179(17) 0.6886(3) 0.0695(12) Uani 1 1 d .
H14A H 0.8182 0.4185 0.6694 0.104 Uiso 1 1 calc R
H14B H 0.7818 0.4128 0.7523 0.104 Uiso 1 1 calc R
H14C H 0.7214 0.4462 0.6648 0.104 Uiso 1 1 calc R
C15 C 0.46344(16) 0.08287(13) 0.19253(16) 0.0254(5) Uani 1 1 d .
C16 C 0.44147(18) 0.02491(14) 0.14680(18) 0.0313(6) Uani 1 1 d .
C17 C 0.4117(2) 0.02895(16) 0.05620(19) 0.0388(7) Uani 1 1 d .
H17 H 0.3971 -0.0099 0.0232 0.047 Uiso 1 1 calc R
C18 C 0.4026(2) 0.08786(17) 0.01272(19) 0.0413(8) Uani 1 1 d .
C19 C 0.42692(19) 0.14407(16) 0.06103(19) 0.0368(7) Uani 1 1 d .
H19 H 0.4216 0.1845 0.0315 0.044 Uiso 1 1 calc R
C20 C 0.45894(17) 0.14314(14) 0.15151(17) 0.0287(6) Uani 1 1 d .
C21 C 0.49034(19) 0.20352(14) 0.2033(2) 0.0359(7) Uani 1 1 d .
H21A H 0.4804 0.2410 0.1641 0.054 Uiso 1 1 calc R
H21B H 0.5543 0.1997 0.2341 0.054 Uiso 1 1 calc R
H21C H 0.4569 0.2094 0.2457 0.054 Uiso 1 1 calc R
C22 C 0.4493(2) -0.03923(14) 0.1935(2) 0.0422(7) Uani 1 1 d .
H22A H 0.5123 -0.0480 0.2241 0.063 Uiso 1 1 calc R
H22B H 0.4256 -0.0738 0.1511 0.063 Uiso 1 1 calc R
H22C H 0.4150 -0.0376 0.2357 0.063 Uiso 1 1 calc R
C23 C 0.3667(3) 0.0908(2) -0.0856(2) 0.0615(11) Uani 1 1 d .
H23A H 0.3890 0.0535 -0.1109 0.092 Uiso 1 1 calc R
H23B H 0.3867 0.1310 -0.1065 0.092 Uiso 1 1 calc R
H23C H 0.3012 0.0897 -0.1031 0.092 Uiso 1 1 calc R
C24 C 0.27489(16) 0.11037(13) 0.21238(16) 0.0228(5) Uani 1 1 d .
C25 C 0.23333(16) 0.06764(13) 0.13844(16) 0.0258(5) Uani 1 1 d .
C26 C 0.2255(2) 0.00043(15) 0.14328(18) 0.0363(7) Uani 1 1 d .
H26 H 0.2500 -0.0209 0.1975 0.044 Uiso 1 1 calc R
C27 C 0.1827(3) -0.03570(17) 0.0702(2) 0.0519(9) Uani 1 1 d .
H27 H 0.1783 -0.0815 0.0744 0.062 Uiso 1 1 calc R
C28 C 0.1463(3) -0.00482(19) -0.0089(2) 0.0611(11) Uani 1 1 d .
H28 H 0.1157 -0.0294 -0.0588 0.073 Uiso 1 1 calc R
C29 C 0.1544(3) 0.06100(19) -0.0153(2) 0.0577(10) Uani 1 1 d .
H29 H 0.1300 0.0819 -0.0699 0.069 Uiso 1 1 calc R
C30 C 0.1978(2) 0.09724(15) 0.05742(18) 0.0387(7) Uani 1 1 d .
H30 H 0.2036 0.1428 0.0521 0.046 Uiso 1 1 calc R
C31 C 0.09869(15) 0.05292(12) 0.34375(16) 0.0203(5) Uani 1 1 d .
H31 H 0.1366 0.0155 0.3726 0.024 Uiso 1 1 calc R
C32 C 0.06638(19) 0.03441(14) 0.24751(18) 0.0330(6) Uani 1 1 d .
H32A H 0.1169 0.0366 0.2222 0.040 Uiso 1 1 calc R
H32B H 0.0198 0.0653 0.2156 0.040 Uiso 1 1 calc R
C33 C 0.02795(19) -0.03443(14) 0.2378(2) 0.0358(7) Uani 1 1 d .
H33A H 0.0072 -0.0463 0.1753 0.043 Uiso 1 1 calc R
H33B H 0.0753 -0.0655 0.2679 0.043 Uiso 1 1 calc R
C34 C -0.04983(17) -0.03901(13) 0.27637(19) 0.0313(6) Uani 1 1 d .
H34A H -0.0704 -0.0846 0.2739 0.038 Uiso 1 1 calc R
H34B H -0.1002 -0.0124 0.2413 0.038 Uiso 1 1 calc R
C35 C -0.02282(19) -0.01562(15) 0.3704(2) 0.0394(7) Uani 1 1 d .
H35A H 0.0206 -0.0466 0.4071 0.047 Uiso 1 1 calc R
H35B H -0.0763 -0.0149 0.3915 0.047 Uiso 1 1 calc R
C36 C 0.01902(18) 0.05210(14) 0.3806(2) 0.0342(7) Uani 1 1 d .
H36A H -0.0261 0.0842 0.3493 0.041 Uiso 1 1 calc R
H36B H 0.0391 0.0642 0.4430 0.041 Uiso 1 1 calc R
C37 C 0.11548(15) 0.19829(12) 0.31783(16) 0.0217(5) Uani 1 1 d .
H37 H 0.1605 0.2339 0.3364 0.026 Uiso 1 1 calc R
C38 C 0.0874(2) 0.19934(14) 0.21843(18) 0.0355(7) Uani 1 1 d .
H38A H 0.1395 0.1883 0.1980 0.043 Uiso 1 1 calc R
H38B H 0.0407 0.1661 0.1956 0.043 Uiso 1 1 calc R
C39 C 0.05155(19) 0.26576(15) 0.1831(2) 0.0380(7) Uani 1 1 d .
H39A H 0.0997 0.2985 0.2020 0.046 Uiso 1 1 calc R
H39B H 0.0322 0.2646 0.1186 0.046 Uiso 1 1 calc R
C40 C -0.02653(18) 0.28525(14) 0.2152(2) 0.0386(7) Uani 1 1 d .
H40A H -0.0472 0.3292 0.1933 0.046 Uiso 1 1 calc R
H40B H -0.0767 0.2546 0.1922 0.046 Uiso 1 1 calc R
C41 C 0.0001(2) 0.28511(16) 0.3136(2) 0.0474(8) Uani 1 1 d .
H41A H -0.0526 0.2961 0.3332 0.057 Uiso 1 1 calc R
H41B H 0.0463 0.3187 0.3364 0.057 Uiso 1 1 calc R
C42 C 0.0365(2) 0.21878(16) 0.3504(2) 0.0432(8) Uani 1 1 d .
H42A H -0.0116 0.1860 0.3325 0.052 Uiso 1 1 calc R
H42B H 0.0563 0.2208 0.4148 0.052 Uiso 1 1 calc R
C43 C 0.19786(16) 0.13634(12) 0.48457(15) 0.0209(5) Uani 1 1 d .
H43 H 0.1391 0.1455 0.4951 0.025 Uiso 1 1 calc R
C44 C 0.25821(17) 0.19538(13) 0.51740(16) 0.0265(6) Uani 1 1 d .
H44A H 0.3169 0.1882 0.5073 0.032 Uiso 1 1 calc R
H44B H 0.2307 0.2343 0.4841 0.032 Uiso 1 1 calc R
C45 C 0.27192(19) 0.20701(14) 0.61435(17) 0.0326(6) Uani 1 1 d .
H45A H 0.3130 0.2442 0.6340 0.039 Uiso 1 1 calc R
H45B H 0.2139 0.2183 0.6237 0.039 Uiso 1 1 calc R
C46 C 0.31039(19) 0.14760(14) 0.66823(18) 0.0337(6) Uani 1 1 d .
H46A H 0.3146 0.1557 0.7300 0.040 Uiso 1 1 calc R
H46B H 0.3715 0.1392 0.6645 0.040 Uiso 1 1 calc R
C47 C 0.25193(19) 0.08835(14) 0.63594(17) 0.0326(6) Uani 1 1 d .
H47A H 0.1932 0.0948 0.6464 0.039 Uiso 1 1 calc R
H47B H 0.2804 0.0498 0.6695 0.039 Uiso 1 1 calc R
C48 C 0.23764(17) 0.07611(13) 0.53914(16) 0.0266(5) Uani 1 1 d .
H48A H 0.1967 0.0388 0.5200 0.032 Uiso 1 1 calc R
H48B H 0.2955 0.0650 0.5294 0.032 Uiso 1 1 calc R
C100 C 0.7996(3) 0.1815(3) 0.4935(3) 0.0901(16) Uani 1 1 d .
H10A H 0.7344 0.1860 0.4655 0.108 Uiso 1 1 calc R
H10B H 0.8093 0.1757 0.5568 0.108 Uiso 1 1 calc R
N01 N 0.49706(13) 0.08020(10) 0.28616(13) 0.0226(4) Uani 1 1 d .
N02 N 0.51096(12) 0.08013(9) 0.42280(13) 0.0189(4) Uani 1 1 d .
N03 N 0.61596(14) 0.16254(10) 0.56739(15) 0.0244(5) Uani 1 1 d .
P01 P 0.17532(4) 0.12318(3) 0.36570(4) 0.01758(13) Uani 1 1 d .
Cl01 Cl 0.34264(4) 0.21824(3) 0.34177(4) 0.02355(13) Uani 1 1 d .
Cl02 Cl 0.30525(4) -0.01029(3) 0.36167(4) 0.02250(12) Uani 1 1 d .
Cl03 Cl 0.83746(9) 0.11277(8) 0.45242(10) 0.1046(5) Uani 1 1 d .
Cl04 Cl 0.85200(9) 0.25211(8) 0.47672(8) 0.0983(4) Uani 1 1 d .
Ru01 Ru 0.315099(12) 0.103743(9) 0.331536(12) 0.01573(5) Uani 1 1 d .
H01 H 0.6280(19) 0.0616(13) 0.2988(18) 0.030(7) Uiso 1 1 d .
H03 H 0.6413(18) 0.0605(12) 0.4620(17) 0.021(7) Uiso 1 1 d .
H3N H 0.6430(18) 0.1329(14) 0.6026(18) 0.025(7) Uiso 1 1 d .
H24 H 0.2821(18) 0.1551(14) 0.1933(18) 0.028(7) Uiso 1 1 d .

loop_
_atom_site_aniso_label
_atom_site_aniso_U_11
_atom_site_aniso_U_22
_atom_site_aniso_U_33
_atom_site_aniso_U_23
_atom_site_aniso_U_13
_atom_site_aniso_U_12
C01 0.0194(12) 0.0374(16) 0.0318(15) 0.0007(12) 0.0105(11) 0.0046(11)
C02 0.0199(11) 0.0144(11) 0.0210(12) 0.0013(9) 0.0062(9) -0.0018(8)
C03 0.0168(11) 0.0286(14) 0.0293(14) 0.0012(11) 0.0044(11) 0.0054(10)
C04 0.0204(11) 0.0221(13) 0.0203(12) 0.0004(9) 0.0049(9) -0.0004(9)
C05 0.0227(12) 0.0241(13) 0.0267(13) -0.0036(10) 0.0078(10) -0.0008(10)
C06 0.0197(11) 0.0225(13) 0.0297(14) -0.0048(10) 0.0090(10) -0.0020(9)
C07 0.0255(13) 0.0275(14) 0.0383(16) -0.0002(12) 0.0094(12) -0.0001(11)
C08 0.0426(17) 0.0243(15) 0.054(2) 0.0032(14) 0.0180(15) -0.0051(12)
C09 0.0420(17) 0.0289(16) 0.059(2) -0.0111(14) 0.0220(16) -0.0156(13)
C10 0.0328(14) 0.0394(17) 0.0386(17) -0.0142(14) 0.0105(13) -0.0124(12)
C11 0.0260(13) 0.0298(15) 0.0315(15) -0.0054(11) 0.0078(11) -0.0047(11)
C12 0.0529(19) 0.0402(18) 0.0297(16) -0.0022(13) -0.0008(14) -0.0103(15)
C13 0.0413(16) 0.0358(17) 0.0386(17) 0.0097(14) 0.0059(14) -0.0014(13)
C14 0.095(3) 0.040(2) 0.081(3) -0.023(2) 0.038(2) -0.038(2)
C15 0.0230(12) 0.0342(15) 0.0219(13) 0.0008(11) 0.0110(10) 0.0019(10)
C16 0.0326(14) 0.0358(16) 0.0297(15) -0.0006(12) 0.0157(12) 0.0026(12)
C17 0.0466(17) 0.0453(18) 0.0281(15) -0.0098(14) 0.0165(13) -0.0025(14)
C18 0.0426(17) 0.060(2) 0.0243(15) 0.0074(14) 0.0150(13) 0.0022(15)
C19 0.0370(15) 0.0461(18) 0.0305(16) 0.0103(13) 0.0151(13) -0.0012(13)
C20 0.0256(12) 0.0367(16) 0.0268(14) 0.0061(12) 0.0125(11) 0.0005(11)
C21 0.0336(14) 0.0353(16) 0.0413(17) 0.0074(13) 0.0149(13) -0.0043(12)
C22 0.059(2) 0.0317(17) 0.0388(18) -0.0028(13) 0.0194(15) 0.0050(14)
C23 0.074(3) 0.086(3) 0.0249(17) 0.0043(18) 0.0146(17) -0.006(2)
C24 0.0219(11) 0.0241(13) 0.0227(13) 0.0026(10) 0.0070(10) 0.0014(10)
C25 0.0256(12) 0.0328(15) 0.0182(13) -0.0013(11) 0.0050(10) 0.0019(11)
C26 0.0485(17) 0.0345(16) 0.0234(14) -0.0053(12) 0.0068(13) 0.0029(13)
C27 0.078(2) 0.0379(19) 0.0354(18) -0.0128(15) 0.0097(17) -0.0055(17)
C28 0.082(3) 0.061(3) 0.0276(18) -0.0173(17) -0.0037(17) -0.014(2)
C29 0.074(2) 0.063(2) 0.0229(16) 0.0017(16) -0.0061(16) -0.008(2)
C30 0.0468(17) 0.0397(18) 0.0242(14) 0.0028(13) 0.0021(12) -0.0008(14)
C31 0.0192(11) 0.0188(12) 0.0226(13) 0.0008(9) 0.0053(9) -0.0022(9)
C32 0.0408(15) 0.0306(15) 0.0296(15) -0.0065(12) 0.0132(12) -0.0178(12)
C33 0.0389(15) 0.0302(15) 0.0396(17) -0.0122(13) 0.0135(13) -0.0125(12)
C34 0.0241(12) 0.0209(13) 0.0460(17) -0.0022(12) 0.0057(12) -0.0049(10)
C35 0.0325(15) 0.0438(18) 0.0469(18) -0.0027(14) 0.0196(14) -0.0161(13)
C36 0.0271(13) 0.0400(17) 0.0396(17) -0.0133(13) 0.0160(12) -0.0139(12)
C37 0.0206(11) 0.0170(12) 0.0279(13) 0.0003(10) 0.0078(10) 0.0018(9)
C38 0.0419(16) 0.0311(16) 0.0302(15) 0.0024(12) 0.0055(13) 0.0133(13)
C39 0.0384(16) 0.0346(16) 0.0391(17) 0.0107(13) 0.0087(13) 0.0115(13)
C40 0.0290(14) 0.0249(15) 0.057(2) 0.0094(14) 0.0058(13) 0.0071(11)
C41 0.0478(18) 0.0401(18) 0.061(2) 0.0095(16) 0.0265(17) 0.0243(15)
C42 0.0425(17) 0.0430(18) 0.052(2) 0.0181(15) 0.0267(15) 0.0237(14)
C43 0.0220(11) 0.0236(13) 0.0184(12) -0.0030(10) 0.0080(9) -0.0011(10)
C44 0.0317(13) 0.0249(14) 0.0231(13) -0.0036(10) 0.0082(11) -0.0042(11)
C45 0.0376(15) 0.0324(15) 0.0274(14) -0.0107(12) 0.0092(12) -0.0059(12)
C46 0.0375(15) 0.0424(17) 0.0209(14) -0.0042(12) 0.0080(12) -0.0064(13)
C47 0.0389(15) 0.0350(16) 0.0242(14) 0.0018(11) 0.0097(12) -0.0052(12)
C48 0.0291(13) 0.0271(14) 0.0230(13) -0.0007(11) 0.0068(11) -0.0033(11)
C100 0.061(3) 0.126(4) 0.099(4) -0.012(3) 0.048(3) 0.000(3)
N01 0.0220(10) 0.0254(11) 0.0218(11) 0.0017(9) 0.0084(8) 0.0023(8)
N02 0.0176(9) 0.0176(10) 0.0211(10) 0.0003(8) 0.0052(8) 0.0007(7)
N03 0.0212(10) 0.0182(11) 0.0298(12) -0.0028(9) 0.0013(9) 0.0003(8)
P01 0.0163(3) 0.0173(3) 0.0189(3) -0.0010(2) 0.0050(2) -0.0005(2)
Cl01 0.0246(3) 0.0182(3) 0.0283(3) 0.0012(2) 0.0086(2) -0.0020(2)
Cl02 0.0253(3) 0.0170(3) 0.0242(3) 0.0023(2) 0.0057(2) 0.0015(2)
Cl03 0.0858(8) 0.1302(12) 0.1126(11) 0.0304(9) 0.0526(8) 0.0602(8)
Cl04 0.0861(8) 0.1344(12) 0.0626(7) 0.0256(8) 0.0036(6) 0.0035(8)
Ru01 0.01571(8) 0.01571(9) 0.01550(9) 0.00090(8) 0.00416(6) 0.00060(7)

loop_
_atom_type_symbol
_atom_type_description
_atom_type_scat_dispersion_real
_atom_type_scat_dispersion_imag
_atom_type_scat_source
C C 0.0033 0.0016 'International Tables Vol C Tables 4.2.6.8 and 6.1.1.4'
H H 0.0000 0.0000 'International Tables Vol C Tables 4.2.6.8 and 6.1.1.4'
N N 0.0061 0.0033 'International Tables Vol C Tables 4.2.6.8 and 6.1.1.4'
P P 0.1023 0.0942 'International Tables Vol C Tables 4.2.6.8 and 6.1.1.4'
Cl Cl 0.1484 0.1585 'International Tables Vol C Tables 4.2.6.8 and 6.1.1.4'
Ru Ru -1.2594 0.8363 'International Tables Vol C Tables 4.2.6.8 and 6.1.1.4'

loop_
_geom_angle_atom_site_label_1
_geom_angle_atom_site_label_2
_geom_angle_atom_site_label_3
_geom_angle
C03 C01 N01 107.4(2)
C03 C01 H01 132.0(17)
N01 C01 H01 120.6(17)
N02 C02 N01 103.99(19)
N02 C02 Ru01 121.95(17)
N01 C02 Ru01 134.02(17)
C01 C03 N02 106.6(2)
C01 C03 H03 133.6(17)
N02 C03 H03 119.8(17)
N02 C04 C05 112.6(2)
N02 C04 H04A 109.1
C05 C04 H04A 109.1
N02 C04 H04B 109.1
C05 C04 H04B 109.1
H04A C04 H04B 107.8
N03 C05 C04 110.11(19)
N03 C05 H05A 109.6
C04 C05 H05A 109.6
N03 C05 H05B 109.6
C04 C05 H05B 109.6
H05A C05 H05B 108.2
C07 C06 C11 120.2(2)
C07 C06 N03 119.3(2)
C11 C06 N03 120.3(2)
C08 C07 C06 118.2(3)
C08 C07 C13 119.7(3)
C06 C07 C13 122.1(2)
C09 C08 C07 122.8(3)
C09 C08 H08 118.6
C07 C08 H08 118.6
C08 C09 C10 117.8(3)
C08 C09 C14 122.0(3)
C10 C09 C14 120.2(3)
C09 C10 C11 122.2(3)
C09 C10 H10 118.9
C11 C10 H10 118.9
C10 C11 C06 118.8(3)
C10 C11 C12 120.5(3)
C06 C11 C12 120.8(2)
C11 C12 H12A 109.5
C11 C12 H12B 109.5
H12A C12 H12B 109.5
C11 C12 H12C 109.5
H12A C12 H12C 109.5
H12B C12 H12C 109.5
C07 C13 H13A 109.5
C07 C13 H13B 109.5
H13A C13 H13B 109.5
C07 C13 H13C 109.5
H13A C13 H13C 109.5
H13B C13 H13C 109.5
C09 C14 H14A 109.5
C09 C14 H14B 109.5
H14A C14 H14B 109.5
C09 C14 H14C 109.5
H14A C14 H14C 109.5
H14B C14 H14C 109.5
C16 C15 C20 122.9(2)
C16 C15 N01 118.4(2)
C20 C15 N01 118.6(2)
C15 C16 C17 117.0(3)
C15 C16 C22 121.3(2)
C17 C16 C22 121.7(3)
C18 C17 C16 122.1(3)
C18 C17 H17 119.0
C16 C17 H17 119.0
C19 C18 C17 118.7(3)
C19 C18 C23 120.5(3)
C17 C18 C23 120.8(3)
C18 C19 C20 122.0(3)
C18 C19 H19 119.0
C20 C19 H19 119.0
C19 C20 C15 117.2(3)
C19 C20 C21 121.8(3)
C15 C20 C21 120.9(2)
C20 C21 H21A 109.5
C20 C21 H21B 109.5
H21A C21 H21B 109.5
C20 C21 H21C 109.5
H21A C21 H21C 109.5
H21B C21 H21C 109.5
C16 C22 H22A 109.5
C16 C22 H22B 109.5
H22A C22 H22B 109.5
C16 C22 H22C 109.5
H22A C22 H22C 109.5
H22B C22 H22C 109.5
C18 C23 H23A 109.5
C18 C23 H23B 109.5
H23A C23 H23B 109.5
C18 C23 H23C 109.5
H23A C23 H23C 109.5
H23B C23 H23C 109.5
C25 C24 Ru01 137.2(2)
C25 C24 H24 111.9(16)
Ru01 C24 H24 110.9(16)
C26 C25 C30 117.9(3)
C26 C25 C24 125.2(2)
C30 C25 C24 116.9(2)
C27 C26 C25 121.0(3)
C27 C26 H26 119.5
C25 C26 H26 119.5
C26 C27 C28 119.7(3)
C26 C27 H27 120.1
C28 C27 H27 120.1
C29 C28 C27 120.2(3)
C29 C28 H28 119.9
C27 C28 H28 119.9
C28 C29 C30 120.2(3)
C28 C29 H29 119.9
C30 C29 H29 119.9
C29 C30 C25 120.9(3)
C29 C30 H30 119.6
C25 C30 H30 119.6
C32 C31 C36 108.9(2)
C32 C31 P01 113.11(17)
C36 C31 P01 119.48(18)
C32 C31 H31 104.6
C36 C31 H31 104.6
P01 C31 H31 104.6
C31 C32 C33 109.8(2)
C31 C32 H32A 109.7
C33 C32 H32A 109.7
C31 C32 H32B 109.7
C33 C32 H32B 109.7
H32A C32 H32B 108.2
C34 C33 C32 110.7(2)
C34 C33 H33A 109.5
C32 C33 H33A 109.5
C34 C33 H33B 109.5
C32 C33 H33B 109.5
H33A C33 H33B 108.1
C33 C34 C35 111.2(2)
C33 C34 H34A 109.4
C35 C34 H34A 109.4
C33 C34 H34B 109.4
C35 C34 H34B 109.4
H34A C34 H34B 108.0
C34 C35 C36 112.3(2)
C34 C35 H35A 109.1
C36 C35 H35A 109.1
C34 C35 H35B 109.1
C36 C35 H35B 109.1
H35A C35 H35B 107.9
C31 C36 C35 109.9(2)
C31 C36 H36A 109.7
C35 C36 H36A 109.7
C31 C36 H36B 109.7
C35 C36 H36B 109.7
H36A C36 H36B 108.2
C38 C37 C42 109.9(2)
C38 C37 P01 113.59(17)
C42 C37 P01 116.54(18)
C38 C37 H37 105.2
C42 C37 H37 105.2
P01 C37 H37 105.2
C39 C38 C37 111.3(2)
C39 C38 H38A 109.4
C37 C38 H38A 109.4
C39 C38 H38B 109.4
C37 C38 H38B 109.4
H38A C38 H38B 108.0
C40 C39 C38 111.0(2)
C40 C39 H39A 109.4
C38 C39 H39A 109.4
C40 C39 H39B 109.4
C38 C39 H39B 109.4
H39A C39 H39B 108.0
C41 C40 C39 110.7(2)
C41 C40 H40A 109.5
C39 C40 H40A 109.5
C41 C40 H40B 109.5
C39 C40 H40B 109.5
H40A C40 H40B 108.1
C40 C41 C42 111.2(3)
C40 C41 H41A 109.4
C42 C41 H41A 109.4
C40 C41 H41B 109.4
C42 C41 H41B 109.4
H41A C41 H41B 108.0
C41 C42 C37 111.1(2)
C41 C42 H42A 109.4
C37 C42 H42A 109.4
C41 C42 H42B 109.4
C37 C42 H42B 109.4
H42A C42 H42B 108.0
C44 C43 C48 109.8(2)
C44 C43 P01 112.38(17)
C48 C43 P01 112.96(17)
C44 C43 H43 107.1
C48 C43 H43 107.1
P01 C43 H43 107.1
C45 C44 C43 111.3(2)
C45 C44 H44A 109.4
C43 C44 H44A 109.4
C45 C44 H44B 109.4
C43 C44 H44B 109.4
H44A C44 H44B 108.0
C46 C45 C44 111.6(2)
C46 C45 H45A 109.3
C44 C45 H45A 109.3
C46 C45 H45B 109.3
C44 C45 H45B 109.3
H45A C45 H45B 108.0
C45 C46 C47 110.8(2)
C45 C46 H46A 109.5
C47 C46 H46A 109.5
C45 C46 H46B 109.5
C47 C46 H46B 109.5
H46A C46 H46B 108.1
C46 C47 C48 111.9(2)
C46 C47 H47A 109.2
C48 C47 H47A 109.2
C46 C47 H47B 109.2
C48 C47 H47B 109.2
H47A C47 H47B 107.9
C47 C48 C43 111.1(2)
C47 C48 H48A 109.4
C43 C48 H48A 109.4
C47 C48 H48B 109.4
C43 C48 H48B 109.4
H48A C48 H48B 108.0
Cl04 C100 Cl03 113.4(2)
Cl04 C100 H10A 108.9
Cl03 C100 H10A 108.9
Cl04 C100 H10B 108.9
Cl03 C100 H10B 108.9
H10A C100 H10B 107.7
C02 N01 C01 110.6(2)
C02 N01 C15 127.0(2)
C01 N01 C15 122.4(2)
C02 N02 C03 111.4(2)
C02 N02 C04 124.06(19)
C03 N02 C04 124.4(2)
C06 N03 C05 116.8(2)
C06 N03 H3N 110.5(19)
C05 N03 H3N 110.0(18)
C31 P01 C37 110.80(11)
C31 P01 C43 103.14(11)
C37 P01 C43 102.98(11)
C31 P01 Ru01 113.76(8)
C37 P01 Ru01 114.87(8)
C43 P01 Ru01 110.08(8)
C24 Ru01 C02 97.99(10)
C24 Ru01 Cl01 89.88(8)
C02 Ru01 Cl01 89.58(6)
C24 Ru01 Cl02 105.01(8)
C02 Ru01 Cl02 87.09(6)
Cl01 Ru01 Cl02 165.06(2)
C24 Ru01 P01 99.61(8)
C02 Ru01 P01 162.31(7)
Cl01 Ru01 P01 88.73(2)
Cl02 Ru01 P01 90.04(2)

loop_
_geom_bond_atom_site_label_1
_geom_bond_atom_site_label_2
_geom_bond_distance
C01 C03 1.327(4)
C01 N01 1.394(3)
C01 H01 0.93(3)
C02 N02 1.357(3)
C02 N01 1.360(3)
C02 Ru01 2.076(2)
C03 N02 1.388(3)
C03 H03 0.90(3)
C04 N02 1.461(3)
C04 C05 1.520(3)
C04 H04A 0.9900
C04 H04B 0.9900
C05 N03 1.467(3)
C05 H05A 0.9900
C05 H05B 0.9900
C06 C07 1.401(4)
C06 C11 1.407(4)
C06 N03 1.424(3)
C07 C08 1.394(4)
C07 C13 1.505(4)
C08 C09 1.380(4)
C08 H08 0.9500
C09 C10 1.385(4)
C09 C14 1.514(4)
C10 C11 1.388(4)
C10 H10 0.9500
C11 C12 1.505(4)
C12 H12A 0.9800
C12 H12B 0.9800
C12 H12C 0.9800
C13 H13A 0.9800
C13 H13B 0.9800
C13 H13C 0.9800
C14 H14A 0.9800
C14 H14B 0.9800
C14 H14C 0.9800
C15 C16 1.392(4)
C15 C20 1.398(4)
C15 N01 1.441(3)
C16 C17 1.394(4)
C16 C22 1.507(4)
C17 C18 1.387(4)
C17 H17 0.9500
C18 C19 1.384(4)
C18 C23 1.514(4)
C19 C20 1.391(4)
C19 H19 0.9500
C20 C21 1.497(4)
C21 H21A 0.9800
C21 H21B 0.9800
C21 H21C 0.9800
C22 H22A 0.9800
C22 H22B 0.9800
C22 H22C 0.9800
C23 H23A 0.9800
C23 H23B 0.9800
C23 H23C 0.9800
C24 C25 1.468(3)
C24 Ru01 1.836(2)
C24 H24 0.99(3)
C25 C26 1.395(4)
C25 C30 1.396(4)
C26 C27 1.385(4)
C26 H26 0.9500
C27 C28 1.385(5)
C27 H27 0.9500
C28 C29 1.369(5)
C28 H28 0.9500
C29 C30 1.385(4)
C29 H29 0.9500
C30 H30 0.9500
C31 C32 1.527(4)
C31 C36 1.528(3)
C31 P01 1.847(2)
C31 H31 1.0000
C32 C33 1.531(4)
C32 H32A 0.9900
C32 H32B 0.9900
C33 C34 1.522(4)
C33 H33A 0.9900
C33 H33B 0.9900
C34 C35 1.522(4)
C34 H34A 0.9900
C34 H34B 0.9900
C35 C36 1.530(4)
C35 H35A 0.9900
C35 H35B 0.9900
C36 H36A 0.9900
C36 H36B 0.9900
C37 C38 1.527(4)
C37 C42 1.535(3)
C37 P01 1.855(2)
C37 H37 1.0000
C38 C39 1.525(4)
C38 H38A 0.9900
C38 H38B 0.9900
C39 C40 1.513(4)
C39 H39A 0.9900
C39 H39B 0.9900
C40 C41 1.512(5)
C40 H40A 0.9900
C40 H40B 0.9900
C41 C42 1.532(4)
C41 H41A 0.9900
C41 H41B 0.9900
C42 H42A 0.9900
C42 H42B 0.9900
C43 C44 1.536(3)
C43 C48 1.541(3)
C43 P01 1.857(2)
C43 H43 1.0000
C44 C45 1.527(4)
C44 H44A 0.9900
C44 H44B 0.9900
C45 C46 1.518(4)
C45 H45A 0.9900
C45 H45B 0.9900
C46 C47 1.523(4)
C46 H46A 0.9900
C46 H46B 0.9900
C47 C48 1.525(4)
C47 H47A 0.9900
C47 H47B 0.9900
C48 H48A 0.9900
C48 H48B 0.9900
C100 Cl04 1.730(5)
C100 Cl03 1.739(5)
C100 H10A 0.9900
C100 H10B 0.9900
N03 H3N 0.86(3)
P01 Ru01 2.4387(6)
Cl01 Ru01 2.3959(6)
Cl02 Ru01 2.4138(6)

loop_
_geom_torsion_atom_site_label_1
_geom_torsion_atom_site_label_2
_geom_torsion_atom_site_label_3
_geom_torsion_atom_site_label_4
_geom_torsion
N01 C01 C03 N02 -0.2(3)
N02 C04 C05 N03 -63.3(3)
C11 C06 C07 C08 -2.9(4)
N03 C06 C07 C08 -179.0(2)
C11 C06 C07 C13 175.5(2)
N03 C06 C07 C13 -0.5(4)
C06 C07 C08 C09 2.3(4)
C13 C07 C08 C09 -176.2(3)
C07 C08 C09 C10 0.0(5)
C07 C08 C09 C14 177.9(3)
C08 C09 C10 C11 -1.6(5)
C14 C09 C10 C11 -179.6(3)
C09 C10 C11 C06 1.0(4)
C09 C10 C11 C12 -178.8(3)
C07 C06 C11 C10 1.4(4)
N03 C06 C11 C10 177.4(2)
C07 C06 C11 C12 -178.8(3)
N03 C06 C11 C12 -2.8(4)
C20 C15 C16 C17 -1.7(4)
N01 C15 C16 C17 -178.1(2)
C20 C15 C16 C22 178.6(3)
N01 C15 C16 C22 2.1(4)
C15 C16 C17 C18 -1.0(4)
C22 C16 C17 C18 178.7(3)
C16 C17 C18 C19 2.3(5)
C16 C17 C18 C23 -177.7(3)
C17 C18 C19 C20 -0.9(4)
C23 C18 C19 C20 179.1(3)
C18 C19 C20 C15 -1.7(4)
C18 C19 C20 C21 176.3(3)
C16 C15 C20 C19 3.0(4)
N01 C15 C20 C19 179.5(2)
C16 C15 C20 C21 -175.0(2)
N01 C15 C20 C21 1.4(4)
Ru01 C24 C25 C26 -10.9(4)
Ru01 C24 C25 C30 168.1(2)
C30 C25 C26 C27 -1.0(4)
C24 C25 C26 C27 178.0(3)
C25 C26 C27 C28 -0.5(5)
C26 C27 C28 C29 1.5(6)
C27 C28 C29 C30 -0.9(7)
C28 C29 C30 C25 -0.6(6)
C26 C25 C30 C29 1.5(5)
C24 C25 C30 C29 -177.5(3)
C36 C31 C32 C33 -61.8(3)
P01 C31 C32 C33 162.82(19)
C31 C32 C33 C34 59.3(3)
C32 C33 C34 C35 -54.3(3)
C33 C34 C35 C36 53.0(3)
C32 C31 C36 C35 59.6(3)
P01 C31 C36 C35 -168.3(2)
C34 C35 C36 C31 -55.7(3)
C42 C37 C38 C39 56.1(3)
P01 C37 C38 C39 -171.36(19)
C37 C38 C39 C40 -57.3(3)
C38 C39 C40 C41 57.0(3)
C39 C40 C41 C42 -56.6(4)
C40 C41 C42 C37 56.2(4)
C38 C37 C42 C41 -55.4(3)
P01 C37 C42 C41 173.6(2)
C48 C43 C44 C45 -56.2(3)
P01 C43 C44 C45 177.23(18)
C43 C44 C45 C46 56.7(3)
C44 C45 C46 C47 -55.3(3)
C45 C46 C47 C48 55.2(3)
C46 C47 C48 C43 -55.9(3)
C44 C43 C48 C47 55.7(3)
P01 C43 C48 C47 -177.98(17)
N02 C02 N01 C01 -0.1(3)
Ru01 C02 N01 C01 -177.71(19)
N02 C02 N01 C15 179.2(2)
Ru01 C02 N01 C15 1.6(4)
C03 C01 N01 C02 0.2(3)
C03 C01 N01 C15 -179.1(2)
C16 C15 N01 C02 -96.0(3)
C20 C15 N01 C02 87.5(3)
C16 C15 N01 C01 83.3(3)
C20 C15 N01 C01 -93.3(3)
N01 C02 N02 C03 0.0(3)
Ru01 C02 N02 C03 177.93(17)
N01 C02 N02 C04 176.4(2)
Ru01 C02 N02 C04 -5.6(3)
C01 C03 N02 C02 0.2(3)
C01 C03 N02 C04 -176.3(2)
C05 C04 N02 C02 -98.5(3)
C05 C04 N02 C03 77.5(3)
C07 C06 N03 C05 -72.5(3)
C11 C06 N03 C05 111.4(3)
C04 C05 N03 C06 174.0(2)
C32 C31 P01 C37 67.6(2)
C36 C31 P01 C37 -62.6(2)
C32 C31 P01 C43 177.24(19)
C36 C31 P01 C43 47.0(2)
C32 C31 P01 Ru01 -63.6(2)
C36 C31 P01 Ru01 166.22(18)
C38 C37 P01 C31 -69.4(2)
C42 C37 P01 C31 59.9(2)
C38 C37 P01 C43 -179.09(19)
C42 C37 P01 C43 -49.8(2)
C38 C37 P01 Ru01 61.2(2)
C42 C37 P01 Ru01 -169.52(19)
C44 C43 P01 C31 -177.56(17)
C48 C43 P01 C31 57.59(19)
C44 C43 P01 C37 -62.22(19)
C48 C43 P01 C37 172.92(17)
C44 C43 P01 Ru01 60.72(18)
C48 C43 P01 Ru01 -64.14(18)
C25 C24 Ru01 C02 96.5(3)
C25 C24 Ru01 Cl01 -174.0(3)
C25 C24 Ru01 Cl02 7.4(3)
C25 C24 Ru01 P01 -85.3(3)
N02 C02 Ru01 C24 179.21(19)
N01 C02 Ru01 C24 -3.5(2)
N02 C02 Ru01 Cl01 89.39(18)
N01 C02 Ru01 Cl01 -93.4(2)
N02 C02 Ru01 Cl02 -76.04(18)
N01 C02 Ru01 Cl02 101.2(2)
N02 C02 Ru01 P01 4.9(4)
N01 C02 Ru01 P01 -177.85(13)
C31 P01 Ru01 C24 76.39(12)
C37 P01 Ru01 C24 -52.78(12)
C43 P01 Ru01 C24 -168.44(12)
C31 P01 Ru01 C02 -109.3(2)
C37 P01 Ru01 C02 121.5(2)
C43 P01 Ru01 C02 5.8(2)
C31 P01 Ru01 Cl01 166.05(9)
C37 P01 Ru01 Cl01 36.88(9)
C43 P01 Ru01 Cl01 -78.78(9)
C31 P01 Ru01 Cl02 -28.85(9)
C37 P01 Ru01 Cl02 -158.02(9)
C43 P01 Ru01 Cl02 86.33(9)
